data_4508919
loop_
_publ_author_name
'Eppel, Sagi'
'Bernstein, Joel'

_publ_section_title
;
 Statistics-Based Design of Multicomponent Molecular Crystals with the
 Three-Center Hydrogen Bond
;
_journal_issue 4
_journal_name_full 'Crystal Growth &amp; Design'
_journal_page_first 1683
_journal_paper_doi 10.1021/cg8002788
_journal_volume 9
_journal_year 2009
_chemical_compound_source '3,5 dinitrobenzoic 33%amouniom hydroxide actone'
_chemical_formula_moiety 'C7N2O6H3, C6N1O1H14'
_chemical_formula_sum 'C13 H17 N3 O7'
_chemical_formula_weight 327.30
_chemical_melting_point 326
_chemical_name_systematic '3,5 dinitrobenzoic , 2 Keto 4 amonioum Pentane'
_space_group_IT_number 14
_symmetry_cell_setting monoclinic
_symmetry_Int_Tables_number 14
_symmetry_space_group_name_Hall '-P 2ybc'
_symmetry_space_group_name_H-M 'P 1 21/c 1'
_atom_sites_solution_hydrogens geom
_atom_sites_solution_primary direct
_atom_sites_solution_secondary difmap
_audit_creation_method SHELXL-97
_cell_angle_alpha 90.00
_cell_angle_beta 91.853(8)
_cell_angle_gamma 90.00
_cell_formula_units_Z 4
_cell_length_a 5.920(2)
_cell_length_b 18.024(7)
_cell_length_c 15.512(6)
_cell_measurement_temperature 298(2)
_cell_volume 1654.3(11)
_computing_structure_refinement 'SHELXL-97 (Sheldrick, 1997)'
_computing_structure_solution 'SHELXS-97 (Sheldrick, 1990)'
_diffrn_ambient_temperature 298(2)
_diffrn_measured_fraction_theta_full 'ACTA 50'
_diffrn_measured_fraction_theta_max 0.914
_diffrn_radiation_monochromator graphite
_diffrn_radiation_probe x-ray
_diffrn_radiation_type MoK\a
_diffrn_radiation_wavelength 0.71073
_diffrn_reflns_av_R_equivalents 0.0593
_diffrn_reflns_av_sigmaI/netI 0.1170
_diffrn_reflns_limit_h_max 7
_diffrn_reflns_limit_h_min -7
_diffrn_reflns_limit_k_max 20
_diffrn_reflns_limit_k_min -23
_diffrn_reflns_limit_l_max 20
_diffrn_reflns_limit_l_min -19
_diffrn_reflns_number 8894
_diffrn_reflns_theta_full 'ACTA 50'
_diffrn_reflns_theta_max 28.23
_diffrn_reflns_theta_min 1.73
_diffrn_source 'fine-focus sealed tube'
_exptl_absorpt_coefficient_mu 0.108
_exptl_absorpt_correction_type none
_exptl_crystal_colour red
_exptl_crystal_density_diffrn 1.310
_exptl_crystal_density_method 'not measured'
_exptl_crystal_description needle
_exptl_crystal_F_000 684
_exptl_crystal_recrystallization_method '33% amouniom hydroxide  + actone'
_exptl_crystal_size_max 0.8
_exptl_crystal_size_mid 0.15
_exptl_crystal_size_min 0.1
_refine_diff_density_max 0.203
_refine_diff_density_min -0.178
_refine_diff_density_rms 0.036
_refine_ls_extinction_method none
_refine_ls_goodness_of_fit_ref 0.847
_refine_ls_hydrogen_treatment mixed
_refine_ls_matrix_type full
_refine_ls_number_parameters 265
_refine_ls_number_reflns 3727
_refine_ls_number_restraints 6
_refine_ls_restrained_S_all 0.846
_refine_ls_R_factor_all 0.1819
_refine_ls_R_factor_gt 0.0496
_refine_ls_shift/su_max 0.000
_refine_ls_shift/su_mean 0.000
_refine_ls_structure_factor_coef Fsqd
_refine_ls_weighting_details 'calc w=1/[\s^2^(Fo^2^)+(0.0640P)^2^+0.0000P] where P=(Fo^2^+2Fc^2^)/3'
_refine_ls_weighting_scheme calc
_refine_ls_wR_factor_gt 0.1129
_refine_ls_wR_factor_ref 0.1554
_reflns_number_gt 1249
_reflns_number_total 3727
_reflns_threshold_expression >2sigma(I)
_cod_data_source_file cg8002788sup1.cif
_cod_data_source_block II
_cod_depositor_comments
;
The following automatic conversions were performed:

'_exptl_absorpt_correction_type' value 'NONE' changed to 'none'
according to /home/saulius/struct/CIF-dictionaries/cif_core.dic
dictionary named 'cif_core.dic' version 2.4.2 from 2011-04-26.

Automatic conversion script
Id: cif_fix_values 1891 2012-01-12 08:04:46Z andrius 
;
_cod_original_cell_volume 1654.2(11)
_cod_original_sg_symbol_H-M 'P 21/c'
_cod_database_code 4508919

loop_
_symmetry_equiv_pos_as_xyz
'x, y, z'
'-x, y+1/2, -z+1/2'
'-x, -y, -z'
'x, -y-1/2, z-1/2'

loop_
_atom_site_label
_atom_site_type_symbol
_atom_site_fract_x
_atom_site_fract_y
_atom_site_fract_z
_atom_site_U_iso_or_equiv
_atom_site_adp_type
_atom_site_occupancy
_atom_site_symmetry_multiplicity
_atom_site_calc_flag
_atom_site_refinement_flags
C1 C -0.0684(6) 0.3601(3) -0.0333(3) 0.0818(11) Uani 1 1 d .
C2 C 0.3541(7) 0.28616(19) 0.1459(2) 0.0782(10) Uani 1 1 d .
C3 C 0.3271(6) 0.3152(2) -0.0529(3) 0.0714(10) Uani 1 1 d .
C4 C 0.1418(6) 0.2959(2) 0.0894(2) 0.0714(10) Uani 1 1 d .
C5 C 0.1617(4) 0.34663(15) 0.01127(18) 0.0555(8) Uani 1 1 d .
N1 N 0.2470(5) 0.42144(14) 0.04077(18) 0.0533(6) Uani 1 1 d .
O1 O 0.5221(4) 0.32292(12) 0.13793(13) 0.0858(7) Uani 1 1 d .
O2 O 0.0277(3) 0.54382(12) 0.82451(12) 0.0772(7) Uani 1 1 d .
O3 O 0.3371(3) 0.50270(11) 0.89667(13) 0.0701(6) Uani 1 1 d .
C6 C 0.3655(4) 0.52957(15) 0.74947(17) 0.0508(7) Uani 1 1 d .
C7 C 0.5556(5) 0.48705(17) 0.7392(2) 0.0559(8) Uani 1 1 d .
C8 C 0.6753(5) 0.49187(18) 0.6645(2) 0.0644(9) Uani 1 1 d .
C9 C 0.2986(6) 0.57803(18) 0.6835(2) 0.0601(8) Uani 1 1 d .
C10 C 0.6159(6) 0.54029(19) 0.5993(2) 0.0699(10) Uani 1 1 d .
N2 N 0.8744(5) 0.4437(2) 0.6546(2) 0.0899(10) Uani 1 1 d .
C11 C 0.2302(5) 0.52514(16) 0.82996(19) 0.0573(8) Uani 1 1 d .
C12 C 0.4271(6) 0.58233(17) 0.61066(19) 0.0663(9) Uani 1 1 d .
O4 O 0.9092(5) 0.39582(19) 0.7086(2) 0.1292(12) Uani 1 1 d .
O5 O 0.9909(4) 0.45403(17) 0.5923(2) 0.1302(11) Uani 1 1 d .
N3 N 0.3499(8) 0.63505(18) 0.5420(2) 0.1008(11) Uani 1 1 d .
O6 O 0.1809(7) 0.67036(18) 0.55279(19) 0.1485(15) Uani 1 1 d .
O7 O 0.4646(6) 0.63760(15) 0.47808(18) 0.1319(12) Uani 1 1 d .
C13 C 0.3468(8) 0.2268(3) 0.2137(2) 0.160(2) Uani 1 1 d D
H13A H 0.4862 0.2269 0.2471 0.240 Uiso 1 1 calc RD
H13B H 0.3263 0.1793 0.1864 0.240 Uiso 1 1 calc RD
H13C H 0.2234 0.2362 0.2508 0.240 Uiso 1 1 calc RD
H1 H 0.171(4) 0.6049(14) 0.6896(15) 0.057(9) Uiso 1 1 d .
H2 H 0.482(6) 0.3041(16) -0.0229(18) 0.098(11) Uiso 1 1 d .
H14 H 0.016(5) 0.3115(15) 0.1242(18) 0.082(10) Uiso 1 1 d .
H3 H 0.334(5) 0.3514(18) -0.102(2) 0.100(13) Uiso 1 1 d .
H4 H -0.131(5) 0.3094(18) -0.0563(19) 0.100(11) Uiso 1 1 d .
H5 H 0.607(4) 0.4530(15) 0.7806(16) 0.064(9) Uiso 1 1 d .
H6 H -0.176(6) 0.3798(19) 0.007(2) 0.115(14) Uiso 1 1 d .
H7 H 0.091(5) 0.2454(18) 0.0690(18) 0.087(10) Uiso 1 1 d .
H8 H 0.701(5) 0.5441(15) 0.5453(18) 0.085(10) Uiso 1 1 d .
H9 H -0.053(6) 0.3897(19) -0.084(2) 0.109(15) Uiso 1 1 d .
H10 H 0.257(6) 0.271(2) -0.081(2) 0.118(13) Uiso 1 1 d .
H11 H 0.148(4) 0.4402(14) 0.0817(17) 0.062(9) Uiso 1 1 d .
H12 H 0.265(5) 0.4570(17) -0.011(2) 0.093(11) Uiso 1 1 d .
H13 H 0.400(6) 0.4191(16) 0.0664(19) 0.101(12) Uiso 1 1 d .

loop_
_atom_site_aniso_label
_atom_site_aniso_U_11
_atom_site_aniso_U_22
_atom_site_aniso_U_33
_atom_site_aniso_U_23
_atom_site_aniso_U_13
_atom_site_aniso_U_12
C1 0.048(2) 0.099(3) 0.098(3) -0.015(3) -0.006(2) -0.010(2)
C2 0.098(3) 0.072(2) 0.064(2) 0.0078(17) 0.001(2) -0.021(2)
C3 0.058(2) 0.086(3) 0.072(2) -0.014(2) 0.0101(19) 0.007(2)
C4 0.070(3) 0.065(2) 0.080(2) -0.0007(19) 0.016(2) -0.0178(18)
C5 0.0368(17) 0.0649(19) 0.0650(18) -0.0073(15) 0.0038(14) -0.0092(14)
N1 0.0397(15) 0.0628(17) 0.0579(17) -0.0027(14) 0.0086(14) -0.0062(12)
O1 0.0835(18) 0.0758(15) 0.0969(17) 0.0155(12) -0.0156(13) -0.0164(13)
O2 0.0419(14) 0.1184(18) 0.0721(14) -0.0187(12) 0.0129(11) -0.0037(12)
O3 0.0639(14) 0.0913(15) 0.0552(12) 0.0117(11) 0.0042(11) -0.0126(11)
C6 0.0427(18) 0.0595(18) 0.0501(17) -0.0058(14) 0.0017(14) -0.0040(14)
C7 0.0451(19) 0.063(2) 0.059(2) -0.0060(17) -0.0005(16) -0.0014(16)
C8 0.046(2) 0.078(2) 0.069(2) -0.0200(19) 0.0119(17) -0.0023(16)
C9 0.056(2) 0.060(2) 0.064(2) -0.0085(17) 0.0004(18) 0.0029(17)
C10 0.074(3) 0.075(2) 0.062(2) -0.017(2) 0.017(2) -0.019(2)
N2 0.057(2) 0.109(3) 0.104(3) -0.039(2) 0.013(2) 0.002(2)
C11 0.048(2) 0.072(2) 0.0523(19) -0.0084(16) 0.0107(16) -0.0141(16)
C12 0.089(3) 0.061(2) 0.0486(19) 0.0015(16) 0.0044(19) -0.0100(18)
O4 0.109(2) 0.135(3) 0.145(3) -0.013(2) 0.007(2) 0.057(2)
O5 0.0769(19) 0.179(3) 0.138(2) -0.051(2) 0.0510(18) -0.0051(18)
N3 0.160(4) 0.077(2) 0.066(2) 0.000(2) 0.007(2) -0.008(2)
O6 0.221(4) 0.116(3) 0.109(2) 0.0237(19) 0.002(2) 0.070(3)
O7 0.210(4) 0.117(2) 0.0697(17) 0.0185(16) 0.017(2) -0.033(2)
C13 0.213(5) 0.151(4) 0.114(3) 0.067(3) -0.033(3) -0.072(4)

loop_
_atom_type_symbol
_atom_type_description
_atom_type_scat_dispersion_real
_atom_type_scat_dispersion_imag
_atom_type_scat_source
C C 0.0033 0.0016 'International Tables Vol C Tables 4.2.6.8 and 6.1.1.4'
H H 0.0000 0.0000 'International Tables Vol C Tables 4.2.6.8 and 6.1.1.4'
N N 0.0061 0.0033 'International Tables Vol C Tables 4.2.6.8 and 6.1.1.4'
O O 0.0106 0.0060 'International Tables Vol C Tables 4.2.6.8 and 6.1.1.4'

loop_
_geom_angle_atom_site_label_1
_geom_angle_atom_site_label_2
_geom_angle_atom_site_label_3
_geom_angle
O1 C2 C13 120.4(4)
O1 C2 C4 123.2(3)
C13 C2 C4 116.4(3)
C2 C4 C5 116.4(3)
N1 C5 C4 109.2(2)
N1 C5 C1 106.3(3)
C4 C5 C1 111.4(3)
N1 C5 C3 108.3(3)
C4 C5 C3 111.3(3)
C1 C5 C3 110.2(3)
C7 C6 C9 118.6(3)
C7 C6 C11 121.7(3)
C9 C6 C11 119.7(3)
C6 C7 C8 120.4(3)
C10 C8 C7 122.1(3)
C10 C8 N2 118.9(3)
C7 C8 N2 118.9(3)
C12 C9 C6 118.9(3)
C12 C10 C8 116.6(3)
O4 N2 O5 124.5(4)
O4 N2 C8 117.6(4)
O5 N2 C8 117.8(4)
O2 C11 O3 126.8(3)
O2 C11 C6 117.8(3)
O3 C11 C6 115.5(3)
C10 C12 C9 123.2(3)
C10 C12 N3 119.7(3)
C9 C12 N3 117.1(3)
O6 N3 O7 125.5(4)
O6 N3 C12 118.4(4)
O7 N3 C12 116.1(4)

loop_
_geom_bond_atom_site_label_1
_geom_bond_atom_site_label_2
_geom_bond_distance
C1 C5 1.527(4)
C2 O1 1.205(4)
C2 C13 1.501(5)
C2 C4 1.519(5)
C3 C5 1.528(4)
C4 C5 1.525(4)
C5 N1 1.506(3)
O2 C11 1.245(3)
O3 C11 1.262(3)
C6 C7 1.375(4)
C6 C9 1.393(4)
C6 C11 1.507(4)
C7 C8 1.380(4)
C8 C10 1.373(4)
C8 N2 1.476(4)
C9 C12 1.385(4)
C10 C12 1.366(4)
N2 O4 1.216(4)
N2 O5 1.219(4)
C12 N3 1.489(4)
N3 O6 1.203(4)
N3 O7 1.220(4)
